data_9014656
loop_
_publ_author_name
'Cousson, A.'
'Abazli, H.'
'Pages, M.'
'Gasperin, M.'

_publ_section_title
;
 Structure de Na Fe Np3 F15
;
_journal_issue 10
_journal_name_full 'Acta Crystallographica, Section B'
_journal_page_first 2668
_journal_page_last 2670
_journal_paper_doi 10.1107/S0567740882009546
_journal_volume 38
_journal_year 1982
_chemical_formula_sum 'F10 Fe0.667 Na0.667 Np2'
_space_group_IT_number 165
_symmetry_space_group_name_Hall '-P 3 2"c'
_symmetry_space_group_name_H-M 'P -3 c 1'
_cell_angle_alpha 90
_cell_angle_beta 90
_cell_angle_gamma 120
_cell_length_a 9.802
_cell_length_b 9.802
_cell_length_c 13.004
_cell_formula_units_Z 6
_cell_volume 1082.024
_database_code_amcsd 0009778
_exptl_crystal_density_diffrn 6.598
_cod_duplicate_entry 1001226
_cod_original_formula_sum 'Np2 F10 Fe.667 Na.667'
_cod_database_code 9014656
_amcsd_formula_title 'F15 Fe Na Np3'

loop_
_space_group_symop_operation_xyz
x,y,z
-y,-x,1/2+z
y,-x+y,-z
-x,-x+y,1/2-z
-x+y,-x,z
-x+y,y,1/2+z
-x,-y,-z
y,x,1/2-z
-y,x-y,z
x,x-y,1/2+z
x-y,x,-z
x-y,-y,1/2-z

loop_
_atom_site_label
_atom_site_fract_x
_atom_site_fract_y
_atom_site_fract_z
_atom_site_occupancy
Np1 0.39964 0.07624 0.10161 1.00000
F1 0.11940 0.31200 0.01920 1.00000
F2 0.41430 0.53300 0.05240 1.00000
F3 0.65930 0.16910 0.13660 1.00000
F4 0.19310 0.08530 0.15910 1.00000
F5 0.13130 0.44250 0.21690 1.00000
Fe1 0.00000 0.00000 0.25000 1.00000
Na1 0.00000 0.00000 0.00000 1.00000
Na2 0.33333 0.66667 0.15340 0.50000
Fe2 0.33333 0.66667 0.15340 0.50000

loop_
_cod_related_entry_id
_cod_related_entry_database
_cod_related_entry_code
1 AMCSD 0009778
